data_7058715
loop_
_publ_author_name
'Ansari, Arshad J.'
'Pathare, Ramdas S.'
'Kumawat, Anita'
'Maurya, Antim K.'
'Verma, Sarika'
'Agnihotri, Vijai K.'
'Joshi, Rahul'
'Metre, Ramesh K.'
'Sharon, Ashoke'
'Pardasani, R. T.'
'Sawant, Devesh M.'

_publ_section_title
;
 A diversity-oriented synthesis of polyheterocycles via the
 cyclocondensation of azomethine imine
;
_journal_issue 35
_journal_name_full 'New Journal of Chemistry'
_journal_page_first 13721
_journal_paper_doi 10.1039/C9NJ02874A
_journal_volume 43
_journal_year 2019
_chemical_formula_moiety '2(C28 H30 Br N5 O4 S)'
_chemical_formula_sum 'C28 H30 Br N5 O4 S'
_chemical_formula_weight 612.53
_space_group_crystal_system triclinic
_space_group_IT_number 2
_space_group_name_Hall '-P 1'
_space_group_name_H-M_alt 'P -1'
_symmetry_space_group_name_Hall '-P 1'
_symmetry_space_group_name_H-M 'P -1'
_atom_sites_solution_hydrogens geom
_atom_sites_solution_primary direct
_atom_sites_solution_secondary difmap
_audit_creation_date 2017-09-19
_audit_creation_method
;
Olex2 1.2
(compiled 2016.02.19 svn.r3266 for OlexSys, GUI svn.r5155)
;
_audit_update_record
;
2017-12-02 deposited with the CCDC.    2019-08-02 downloaded from the CCDC.
;
_cell_angle_alpha 82.601(2)
_cell_angle_beta 89.156(2)
_cell_angle_gamma 78.132(2)
_cell_formula_units_Z 4
_cell_length_a 11.1312(14)
_cell_length_b 12.9663(17)
_cell_length_c 19.980(3)
_cell_measurement_reflns_used 8635
_cell_measurement_temperature 296(2)
_cell_measurement_theta_max 28.11
_cell_measurement_theta_min 2.89
_cell_volume 2798.4(7)
_computing_molecular_graphics 'Olex2 (Dolomanov et al., 2009)'
_computing_publication_material 'Olex2 (Dolomanov et al., 2009)'
_computing_structure_refinement 'XL (Sheldrick, 2008)'
_computing_structure_solution 'SHELXS-97 (Sheldrick, 2008)'
_diffrn_ambient_temperature 296.15
_diffrn_measured_fraction_theta_full 0.957
_diffrn_measured_fraction_theta_max 0.862
_diffrn_measurement_device_type 'Bruker APEX-II CCD'
_diffrn_measurement_method '\f and \w scans'
_diffrn_radiation_monochromator graphite
_diffrn_radiation_type MoK\a
_diffrn_radiation_wavelength 0.71073
_diffrn_reflns_av_R_equivalents 0.0356
_diffrn_reflns_av_unetI/netI 0.0568
_diffrn_reflns_limit_h_max 14
_diffrn_reflns_limit_h_min -14
_diffrn_reflns_limit_k_max 17
_diffrn_reflns_limit_k_min -16
_diffrn_reflns_limit_l_max 23
_diffrn_reflns_limit_l_min -26
_diffrn_reflns_number 21705
_diffrn_reflns_theta_full 26.00
_diffrn_reflns_theta_max 28.71
_diffrn_reflns_theta_min 1.03
_diffrn_source 'fine-focus sealed tube'
_diffrn_standards_number 0
_exptl_absorpt_coefficient_mu 1.587
_exptl_absorpt_correction_T_max 0.7458
_exptl_absorpt_correction_T_min 0.5068
_exptl_absorpt_correction_type multi-scan
_exptl_absorpt_process_details
;
SADABS-2012/1 (Bruker,2012) was used for absorption correction.
wR2(int) was 0.1666 before and 0.0450 after correction.
The Ratio of minimum to maximum transmission is 0.6795.
The \l/2 correction factor is 0.0015.
;
_exptl_crystal_colour colourless
_exptl_crystal_density_diffrn 1.454
_exptl_crystal_density_method 'not measured'
_exptl_crystal_description block
_exptl_crystal_F_000 1264
_exptl_crystal_size_max 0.18
_exptl_crystal_size_mid 0.18
_exptl_crystal_size_min 0.16
_refine_diff_density_max 2.588
_refine_diff_density_min -1.398
_refine_diff_density_rms 0.365
_refine_ls_extinction_coef 0.047(3)
_refine_ls_extinction_expression Fc^*^=kFc[1+0.001xFc^2^\l^3^/sin(2\q)]^-1/4^
_refine_ls_extinction_method SHELXL
_refine_ls_goodness_of_fit_ref 1.073
_refine_ls_hydrogen_treatment constr
_refine_ls_matrix_type full
_refine_ls_number_parameters 714
_refine_ls_number_reflns 12453
_refine_ls_number_restraints 0
_refine_ls_restrained_S_all 1.073
_refine_ls_R_factor_all 0.0908
_refine_ls_R_factor_gt 0.0684
_refine_ls_shift/su_max 0.000
_refine_ls_shift/su_mean 0.000
_refine_ls_structure_factor_coef Fsqd
_refine_ls_weighting_details 'calc w=1/[\s^2^(Fo^2^)+(0.1738P)^2^+0.0000P] where P=(Fo^2^+2Fc^2^)/3'
_refine_ls_weighting_scheme calc
_refine_ls_wR_factor_gt 0.1785
_refine_ls_wR_factor_ref 0.2357
_reflns_number_gt 9791
_reflns_number_total 12453
_reflns_threshold_expression >2sigma(I)
_cod_data_source_file c9nj02874a2.cif
_cod_data_source_block mcr_a122_030_07_07_2017_0m
_cod_depositor_comments 'Adding full bibliography for 7058715--7058716.cif.'
_cod_original_cell_volume 2798.4(6)
_cod_database_code 7058715
_olex2_refinement_description
;
1. Fixed Uiso
 At 1.2 times of:
  All C(H) groups, All N(H) groups
 At 1.5 times of:
  All C(H,H,H) groups
2.a Ternary CH refined with riding coordinates:
 C5(H5A), C12(H12), C38(H38), C40(H40)
2.b Aromatic/amide H refined with riding coordinates:
 C6(H6), C8(H8), N11(H11A), N5(H5), C3(H3), C2AA(H2AA), C7(H7), C1AA(H1AA),
 C9(H9), C10(H10), C11(H11), C15(H15), C23(H23), C24(H24), C26(H26), C27(H27),
 C28(H28), C32(H32), C33(H33), C36(H36), C42(H42), C43(H43), C45(H45), C46(H46),
  C53(H53), C54(H54)
2.c Idealised Me refined as rotating group:
 C1(H1A,H1B,H1C), C17(H17A,H17B,H17C), C18(H18A,H18B,H18C), C19(H19A,H19B,
 H19C), C20(H20A,H20B,H20C), C35(H35A,H35B,H35C), C48(H48A,H48B,H48C), C50(H50A,
 H50B,H50C), C51(H51A,H51B,H51C), C52(H52A,H52B,H52C)
;
_olex2_submission_special_instructions 'No special instructions were received'

loop_
_space_group_symop_id
_space_group_symop_operation_xyz
1 'x, y, z'
2 '-x, -y, -z'

loop_
_atom_site_label
_atom_site_type_symbol
_atom_site_fract_x
_atom_site_fract_y
_atom_site_fract_z
_atom_site_U_iso_or_equiv
_atom_site_adp_type
_atom_site_occupancy
_atom_site_calc_flag
_atom_site_refinement_flags_posn
S1 S 0.78133(8) 0.47365(6) 0.05604(5) 0.0176(2) Uani 1 d .
Br2 Br 1.11063(5) 0.13222(3) -0.20931(2) 0.03482(18) Uani 1 d .
S3 S 0.58694(8) 0.80957(7) 0.41924(5) 0.0204(2) Uani 1 d .
Br4 Br 0.13204(4) 1.34799(3) 0.39054(2) 0.02918(17) Uani 1 d .
N1 N 0.6884(3) 0.1580(2) 0.17848(16) 0.0176(6) Uani 1 d .
O2 O 1.1959(3) 0.1319(2) 0.16511(16) 0.0280(6) Uani 1 d .
O3 O 1.1411(3) 0.3025(2) 0.16331(16) 0.0268(6) Uani 1 d .
O4 O 0.6506(2) 0.4893(2) 0.05094(15) 0.0244(6) Uani 1 d .
O5 O 0.8514(3) 0.5086(2) 0.00026(14) 0.0216(6) Uani 1 d .
C6 C 0.2731(3) 0.5356(3) 0.2578(2) 0.0199(8) Uani 1 d .
H6 H 0.2200 0.4977 0.2814 0.024 Uiso 1 calc R
N7 N 0.2687(3) 0.6383(2) 0.35057(16) 0.0185(6) Uani 1 d .
C8 C 0.3914(4) 0.5681(3) 0.1574(2) 0.0218(8) Uani 1 d .
H8 H 0.4155 0.5541 0.1142 0.026 Uiso 1 calc R
O9 O 0.5327(3) 0.9094(3) 0.19157(17) 0.0420(9) Uani 1 d .
O10 O 0.3524(3) 0.9183(2) 0.14819(16) 0.0380(8) Uani 1 d .
N11 N 0.2752(3) 0.7356(2) 0.43926(16) 0.0196(7) Uani 1 d .
H11A H 0.3170 0.7732 0.4580 0.023 Uiso 1 calc R
O12 O 0.6756(3) 0.7317(2) 0.39004(16) 0.0292(7) Uani 1 d .
O13 O 0.6096(3) 0.9143(2) 0.42065(15) 0.0279(6) Uani 1 d .
C0AA C 0.8206(3) 0.5193(3) 0.1302(2) 0.0179(7) Uani 1 d .
N2 N 0.8305(3) 0.3406(2) 0.06905(16) 0.0159(6) Uani 1 d .
N3 N 0.7887(3) 0.2965(2) 0.13261(16) 0.0164(6) Uani 1 d .
C4 C 0.7042(3) 0.2287(3) 0.12877(18) 0.0156(7) Uani 1 d .
N5 N 0.6366(3) 0.2479(2) 0.07144(16) 0.0185(6) Uani 1 d .
H5 H 0.6425 0.3036 0.0442 0.022 Uiso 1 calc R
N6 N 0.4276(3) 0.7352(2) 0.35746(16) 0.0164(6) Uani 1 d .
N1AA N 0.4483(3) 0.8312(2) 0.37995(16) 0.0164(6) Uani 1 d .
C1 C 0.9242(4) 0.6012(3) 0.3187(2) 0.0311(9) Uani 1 d .
H1A H 1.0099 0.6036 0.3182 0.047 Uiso 1 calc GR
H1B H 0.9092 0.5488 0.3546 0.047 Uiso 1 calc GR
H1C H 0.8766 0.6695 0.3255 0.047 Uiso 1 calc GR
C2 C 0.8885(4) 0.5724(3) 0.2528(2) 0.0240(8) Uani 1 d .
C3 C 0.7730(4) 0.5499(3) 0.2444(2) 0.0264(9) Uani 1 d .
H3 H 0.7182 0.5533 0.2800 0.032 Uiso 1 calc R
C2AA C 0.7384(4) 0.5226(3) 0.1839(2) 0.0220(8) Uani 1 d .
H2AA H 0.6615 0.5067 0.1790 0.026 Uiso 1 calc R
C5 C 0.8965(3) 0.2581(3) 0.17554(18) 0.0159(7) Uani 1 d .
H5A H 0.9203 0.3187 0.1925 0.019 Uiso 1 calc R
C3AA C 0.8755(3) 0.1795(3) 0.23483(18) 0.0160(7) Uani 1 d .
C7 C 0.9584(3) 0.1485(3) 0.28800(19) 0.0195(7) Uani 1 d .
H7 H 1.0272 0.1787 0.2885 0.023 Uiso 1 calc R
C1AA C 0.9395(4) 0.0724(3) 0.34089(19) 0.0210(8) Uani 1 d .
H1AA H 0.9962 0.0508 0.3762 0.025 Uiso 1 calc R
C9 C 0.8351(4) 0.0288(3) 0.34037(19) 0.0194(7) Uani 1 d .
H9 H 0.8212 -0.0213 0.3757 0.023 Uiso 1 calc R
C10 C 0.9682(4) 0.5686(3) 0.1982(2) 0.0223(8) Uani 1 d .
H10 H 1.0451 0.5843 0.2031 0.027 Uiso 1 calc R
C11 C 0.9360(3) 0.5422(3) 0.1365(2) 0.0197(7) Uani 1 d .
H11 H 0.9902 0.5399 0.1006 0.024 Uiso 1 calc R
C12 C 0.9655(3) 0.2993(3) 0.06197(19) 0.0160(7) Uani 1 d .
H12 H 1.0092 0.3564 0.0666 0.019 Uiso 1 calc R
C13 C 0.9950(3) 0.2134(3) 0.12424(18) 0.0160(7) Uani 1 d .
C14 C 0.7714(3) 0.1347(3) 0.23255(18) 0.0160(7) Uani 1 d .
C15 C 0.7522(3) 0.0601(3) 0.28722(19) 0.0183(7) Uani 1 d .
H15 H 0.6822 0.0314 0.2876 0.022 Uiso 1 calc R
C16 C 0.5531(4) 0.1817(3) 0.0512(2) 0.0217(8) Uani 1 d .
C17 C 0.4436(4) 0.1859(4) 0.0973(2) 0.0359(11) Uani 1 d .
H17A H 0.4713 0.1594 0.1427 0.054 Uiso 1 calc GR
H17B H 0.3907 0.1429 0.0828 0.054 Uiso 1 calc GR
H17C H 0.3993 0.2580 0.0955 0.054 Uiso 1 calc GR
C18 C 0.6248(5) 0.0668(3) 0.0509(2) 0.0306(10) Uani 1 d .
H18A H 0.6970 0.0669 0.0241 0.046 Uiso 1 calc GR
H18B H 0.5739 0.0260 0.0322 0.046 Uiso 1 calc GR
H18C H 0.6482 0.0359 0.0963 0.046 Uiso 1 calc GR
C19 C 0.5113(4) 0.2296(3) -0.0204(2) 0.0249(8) Uani 1 d .
H19A H 0.4704 0.3024 -0.0205 0.037 Uiso 1 calc GR
H19B H 0.4557 0.1904 -0.0365 0.037 Uiso 1 calc GR
H19C H 0.5813 0.2261 -0.0492 0.037 Uiso 1 calc GR
C20 C 0.9922(4) 0.1011(3) 0.1111(2) 0.0199(7) Uani 1 d .
H20A H 1.0044 0.0543 0.1529 0.030 Uiso 1 calc GR
H20B H 1.0562 0.0779 0.0804 0.030 Uiso 1 calc GR
H20C H 0.9140 0.1000 0.0918 0.030 Uiso 1 calc GR
N21 N 1.1218(3) 0.2160(2) 0.15270(17) 0.0208(7) Uani 1 d .
C22 C 0.9971(3) 0.2591(3) -0.00460(19) 0.0174(7) Uani 1 d .
C23 C 1.1208(4) 0.2377(3) -0.0232(2) 0.0206(8) Uani 1 d .
H23 H 1.1802 0.2506 0.0051 0.025 Uiso 1 calc R
C24 C 1.1555(4) 0.1978(3) -0.0830(2) 0.0242(8) Uani 1 d .
H24 H 1.2378 0.1825 -0.0947 0.029 Uiso 1 calc R
C25 C 1.0652(4) 0.1809(3) -0.1256(2) 0.0279(9) Uani 1 d .
C26 C 0.9421(4) 0.2014(3) -0.1082(2) 0.0298(9) Uani 1 d .
H26 H 0.8826 0.1890 -0.1366 0.036 Uiso 1 calc R
C27 C 0.9092(4) 0.2408(3) -0.0475(2) 0.0271(9) Uani 1 d .
H27 H 0.8270 0.2550 -0.0355 0.032 Uiso 1 calc R
C28 C 0.3109(3) 0.5127(3) 0.1933(2) 0.0210(8) Uani 1 d .
H28 H 0.2823 0.4603 0.1743 0.025 Uiso 1 calc R
C29 C 0.3139(3) 0.6147(3) 0.28714(19) 0.0179(7) Uani 1 d .
C30 C 0.3182(3) 0.7019(3) 0.38078(19) 0.0167(7) Uani 1 d .
C31 C 0.5496(3) 0.7562(3) 0.50089(19) 0.0192(7) Uani 1 d .
C32 C 0.5728(4) 0.6469(3) 0.5194(2) 0.0280(9) Uani 1 d .
H32 H 0.6128 0.6008 0.4903 0.034 Uiso 1 calc R
C33 C 0.5350(4) 0.6087(3) 0.5819(2) 0.0294(9) Uani 1 d .
H33 H 0.5503 0.5357 0.5952 0.035 Uiso 1 calc R
C34 C 0.4744(4) 0.6766(3) 0.6258(2) 0.0261(8) Uani 1 d .
C35 C 0.4312(4) 0.6355(4) 0.6946(2) 0.0367(11) Uani 1 d .
H35A H 0.4560 0.6739 0.7281 0.055 Uiso 1 calc GR
H35B H 0.4668 0.5613 0.7051 0.055 Uiso 1 calc GR
H35C H 0.3433 0.6453 0.6940 0.055 Uiso 1 calc GR
C36 C 0.4353(3) 0.6448(3) 0.1875(2) 0.0207(8) Uani 1 d .
H36 H 0.4913 0.6804 0.1646 0.025 Uiso 1 calc R
C37 C 0.3966(3) 0.6688(3) 0.25080(19) 0.0179(7) Uani 1 d .
C38 C 0.4431(3) 0.7498(3) 0.28407(18) 0.0181(7) Uani 1 d .
H38 H 0.5308 0.7435 0.2745 0.022 Uiso 1 calc R
C39 C 0.3770(4) 0.8687(3) 0.26561(18) 0.0184(7) Uani 1 d .
C40 C 0.4316(3) 0.9190(3) 0.32060(18) 0.0184(7) Uani 1 d .
H40 H 0.5129 0.9305 0.3061 0.022 Uiso 1 calc R
C41 C 0.3574(3) 1.0222(3) 0.33952(19) 0.0184(7) Uani 1 d .
C42 C 0.3558(4) 1.1155(3) 0.29591(19) 0.0210(8) Uani 1 d .
H42 H 0.4008 1.1128 0.2563 0.025 Uiso 1 calc R
C43 C 0.2882(3) 1.2125(3) 0.3106(2) 0.0210(8) Uani 1 d .
H43 H 0.2869 1.2742 0.2809 0.025 Uiso 1 calc R
C44 C 0.2236(3) 1.2161(3) 0.3692(2) 0.0213(8) Uani 1 d .
C45 C 0.2244(4) 1.1249(3) 0.4151(2) 0.0219(8) Uani 1 d .
H45 H 0.1816 1.1287 0.4553 0.026 Uiso 1 calc R
C46 C 0.2911(4) 1.0284(3) 0.3990(2) 0.0212(8) Uani 1 d .
H46 H 0.2914 0.9668 0.4286 0.025 Uiso 1 calc R
N47 N 0.4235(4) 0.9043(2) 0.19580(18) 0.0270(8) Uani 1 d .
C48 C 0.2388(4) 0.8884(3) 0.2646(2) 0.0219(8) Uani 1 d .
H48A H 0.2124 0.8402 0.2382 0.033 Uiso 1 calc GR
H48B H 0.2064 0.9602 0.2451 0.033 Uiso 1 calc GR
H48C H 0.2097 0.8774 0.3099 0.033 Uiso 1 calc GR
C49 C 0.1632(3) 0.7142(3) 0.4744(2) 0.0194(7) Uani 1 d .
C50 C 0.0518(4) 0.7603(3) 0.4291(2) 0.0279(9) Uani 1 d .
H50A H 0.0451 0.8357 0.4184 0.042 Uiso 1 calc GR
H50B H -0.0208 0.7466 0.4520 0.042 Uiso 1 calc GR
H50C H 0.0605 0.7280 0.3882 0.042 Uiso 1 calc GR
C51 C 0.1756(4) 0.5954(3) 0.4957(2) 0.0329(10) Uani 1 d .
H51A H 0.1947 0.5583 0.4570 0.049 Uiso 1 calc GR
H51B H 0.0997 0.5819 0.5146 0.049 Uiso 1 calc GR
H51C H 0.2402 0.5710 0.5288 0.049 Uiso 1 calc GR
C52 C 0.1534(4) 0.7723(3) 0.5364(2) 0.0247(8) Uani 1 d .
H52A H 0.2247 0.7446 0.5647 0.037 Uiso 1 calc GR
H52B H 0.0812 0.7620 0.5611 0.037 Uiso 1 calc GR
H52C H 0.1482 0.8468 0.5226 0.037 Uiso 1 calc GR
C53 C 0.4897(3) 0.8267(3) 0.5437(2) 0.0205(7) Uani 1 d .
H53 H 0.4750 0.8997 0.5305 0.025 Uiso 1 calc R
C54 C 0.4529(4) 0.7862(3) 0.6057(2) 0.0240(8) Uani 1 d .
H54 H 0.4130 0.8323 0.6348 0.029 Uiso 1 calc R

loop_
_atom_site_aniso_label
_atom_site_aniso_U_11
_atom_site_aniso_U_22
_atom_site_aniso_U_33
_atom_site_aniso_U_23
_atom_site_aniso_U_13
_atom_site_aniso_U_12
S1 0.0175(4) 0.0121(4) 0.0220(5) 0.0007(3) 0.0046(3) -0.0026(3)
Br2 0.0572(3) 0.0252(2) 0.0264(3) -0.01147(17) 0.0229(2) -0.0148(2)
S3 0.0164(4) 0.0242(5) 0.0204(5) -0.0027(3) 0.0059(3) -0.0044(3)
Br4 0.0251(3) 0.0165(2) 0.0443(3) -0.00257(17) 0.01398(19) -0.00224(16)
N1 0.0187(15) 0.0186(14) 0.0158(16) 0.0000(11) 0.0037(12) -0.0059(12)
O2 0.0207(14) 0.0266(14) 0.0310(17) 0.0039(12) 0.0063(12) 0.0036(11)
O3 0.0211(14) 0.0256(14) 0.0355(17) -0.0012(12) -0.0003(12) -0.0106(11)
O4 0.0193(14) 0.0181(12) 0.0343(17) -0.0024(11) 0.0049(12) -0.0013(10)
O5 0.0255(14) 0.0192(12) 0.0186(14) 0.0033(10) 0.0042(11) -0.0047(11)
C6 0.0155(17) 0.0167(16) 0.026(2) -0.0007(14) 0.0046(15) -0.0017(13)
N7 0.0211(16) 0.0150(14) 0.0194(16) -0.0030(11) 0.0106(13) -0.0039(12)
C8 0.0211(19) 0.0241(18) 0.0181(19) -0.0035(14) 0.0062(15) 0.0003(15)
O9 0.054(2) 0.0453(19) 0.0322(19) -0.0014(15) 0.0226(16) -0.0267(17)
O10 0.060(2) 0.0312(16) 0.0149(15) 0.0017(12) 0.0007(14) 0.0064(15)
N11 0.0176(15) 0.0211(15) 0.0217(17) -0.0056(12) 0.0112(13) -0.0070(12)
O12 0.0177(14) 0.0389(17) 0.0279(16) -0.0057(13) 0.0066(12) 0.0018(12)
O13 0.0269(15) 0.0320(15) 0.0283(16) -0.0031(12) 0.0057(12) -0.0152(12)
C0AA 0.0196(18) 0.0106(15) 0.0228(19) -0.0010(13) 0.0053(14) -0.0028(13)
N2 0.0151(14) 0.0130(13) 0.0195(16) -0.0014(11) 0.0091(12) -0.0038(11)
N3 0.0182(15) 0.0140(13) 0.0181(16) -0.0018(11) 0.0080(12) -0.0068(11)
C4 0.0137(16) 0.0156(15) 0.0177(18) -0.0032(13) 0.0043(13) -0.0035(13)
N5 0.0202(15) 0.0144(14) 0.0200(16) 0.0035(11) 0.0027(12) -0.0050(12)
N6 0.0172(15) 0.0164(14) 0.0158(15) -0.0019(11) 0.0065(12) -0.0041(11)
N1AA 0.0171(15) 0.0157(14) 0.0163(15) -0.0005(11) 0.0022(12) -0.0038(11)
C1 0.031(2) 0.030(2) 0.032(2) -0.0107(17) 0.0050(18) -0.0006(17)
C2 0.025(2) 0.0147(16) 0.031(2) -0.0049(15) 0.0041(17) 0.0004(14)
C3 0.0211(19) 0.0247(19) 0.033(2) -0.0093(16) 0.0136(17) -0.0023(15)
C2AA 0.0181(18) 0.0174(17) 0.031(2) -0.0056(15) 0.0091(16) -0.0033(14)
C5 0.0155(16) 0.0126(14) 0.0188(18) -0.0007(12) 0.0051(13) -0.0024(12)
C3AA 0.0195(17) 0.0128(15) 0.0160(17) -0.0033(12) 0.0079(14) -0.0033(13)
C7 0.0195(18) 0.0206(17) 0.0196(19) -0.0056(14) 0.0058(14) -0.0052(14)
C1AA 0.0249(19) 0.0223(18) 0.0147(18) -0.0018(14) 0.0035(15) -0.0024(15)
C9 0.0239(19) 0.0180(16) 0.0145(18) 0.0007(13) 0.0056(14) -0.0020(14)
C10 0.0186(18) 0.0152(16) 0.032(2) -0.0004(14) 0.0001(16) -0.0020(14)
C11 0.0186(17) 0.0132(15) 0.026(2) -0.0001(13) 0.0051(15) -0.0029(13)
C12 0.0148(16) 0.0121(15) 0.0204(18) -0.0004(13) 0.0057(13) -0.0028(12)
C13 0.0160(16) 0.0142(15) 0.0169(18) 0.0016(13) 0.0047(13) -0.0036(13)
C14 0.0170(17) 0.0168(16) 0.0138(17) -0.0032(13) 0.0071(13) -0.0023(13)
C15 0.0197(17) 0.0171(16) 0.0187(18) -0.0017(13) 0.0082(14) -0.0063(14)
C16 0.0220(19) 0.0224(17) 0.023(2) -0.0001(14) 0.0048(15) -0.0120(15)
C17 0.025(2) 0.058(3) 0.027(2) 0.003(2) 0.0074(18) -0.019(2)
C18 0.045(3) 0.0213(19) 0.028(2) -0.0016(16) -0.0048(19) -0.0128(18)
C19 0.028(2) 0.0245(19) 0.022(2) 0.0023(15) -0.0011(16) -0.0076(16)
C20 0.0226(18) 0.0131(15) 0.0219(19) 0.0009(13) 0.0087(15) -0.0017(13)
N21 0.0172(15) 0.0223(15) 0.0222(17) 0.0012(12) 0.0078(13) -0.0055(12)
C22 0.0199(18) 0.0119(15) 0.0194(18) 0.0009(13) 0.0062(14) -0.0034(13)
C23 0.0210(18) 0.0174(16) 0.0209(19) 0.0024(14) 0.0047(15) -0.0012(14)
C24 0.027(2) 0.0168(16) 0.027(2) -0.0018(14) 0.0134(16) -0.0005(15)
C25 0.043(3) 0.0132(16) 0.028(2) -0.0048(15) 0.0198(19) -0.0077(16)
C26 0.031(2) 0.035(2) 0.026(2) -0.0056(17) 0.0057(18) -0.0132(18)
C27 0.025(2) 0.031(2) 0.029(2) -0.0088(17) 0.0117(17) -0.0119(17)
C28 0.0187(18) 0.0204(17) 0.024(2) -0.0056(14) 0.0046(15) -0.0020(14)
C29 0.0163(17) 0.0161(16) 0.0184(18) -0.0001(13) 0.0079(14) 0.0013(13)
C30 0.0152(16) 0.0121(15) 0.0203(19) 0.0028(13) 0.0063(14) -0.0005(12)
C31 0.0155(17) 0.0210(17) 0.0197(19) -0.0021(14) 0.0062(14) -0.0016(14)
C32 0.027(2) 0.0208(18) 0.033(2) -0.0049(16) 0.0073(18) 0.0034(16)
C33 0.030(2) 0.0184(18) 0.034(2) 0.0027(16) 0.0063(18) 0.0027(16)
C34 0.0215(19) 0.028(2) 0.026(2) 0.0011(16) 0.0068(16) -0.0030(16)
C35 0.029(2) 0.040(2) 0.035(3) 0.008(2) 0.011(2) -0.0008(19)
C36 0.0202(18) 0.0175(16) 0.022(2) 0.0017(14) 0.0081(15) -0.0013(14)
C37 0.0167(17) 0.0128(15) 0.0214(19) 0.0017(13) 0.0070(14) 0.0006(13)
C38 0.0199(17) 0.0168(16) 0.0172(18) -0.0021(13) 0.0104(14) -0.0039(13)
C39 0.0275(19) 0.0149(15) 0.0133(17) -0.0005(13) 0.0073(14) -0.0066(14)
C40 0.0200(18) 0.0170(16) 0.0172(18) 0.0012(13) 0.0074(14) -0.0040(14)
C41 0.0198(18) 0.0161(16) 0.0196(18) -0.0027(13) 0.0041(14) -0.0044(14)
C42 0.0247(19) 0.0207(17) 0.0176(19) 0.0002(14) 0.0037(15) -0.0063(15)
C43 0.0212(18) 0.0184(17) 0.022(2) 0.0036(14) -0.0003(15) -0.0055(14)
C44 0.0175(17) 0.0181(16) 0.029(2) -0.0059(15) 0.0020(15) -0.0040(14)
C45 0.0228(19) 0.0210(17) 0.023(2) -0.0036(14) 0.0084(15) -0.0061(15)
C46 0.0238(19) 0.0177(17) 0.0216(19) 0.0015(14) 0.0044(15) -0.0060(14)
N47 0.047(2) 0.0147(14) 0.0179(17) 0.0004(12) 0.0111(16) -0.0064(14)
C48 0.025(2) 0.0192(17) 0.0203(19) -0.0016(14) -0.0008(15) -0.0014(15)
C49 0.0193(18) 0.0165(16) 0.0223(19) -0.0021(14) 0.0119(15) -0.0045(14)
C50 0.0201(19) 0.034(2) 0.032(2) -0.0122(17) 0.0081(17) -0.0047(16)
C51 0.042(3) 0.0182(18) 0.036(3) 0.0005(16) 0.026(2) -0.0038(17)
C52 0.025(2) 0.034(2) 0.020(2) -0.0087(16) 0.0079(16) -0.0120(16)
C53 0.0193(18) 0.0195(17) 0.023(2) -0.0047(14) 0.0029(15) -0.0043(14)
C54 0.0234(19) 0.0262(19) 0.023(2) -0.0067(15) 0.0070(16) -0.0058(15)

loop_
_atom_type_symbol
_atom_type_description
_atom_type_scat_dispersion_real
_atom_type_scat_dispersion_imag
_atom_type_scat_source
C C 0.0033 0.0016 'International Tables Vol C Tables 4.2.6.8 and 6.1.1.4'
H H 0.0000 0.0000 'International Tables Vol C Tables 4.2.6.8 and 6.1.1.4'
N N 0.0061 0.0033 'International Tables Vol C Tables 4.2.6.8 and 6.1.1.4'
O O 0.0106 0.0060 'International Tables Vol C Tables 4.2.6.8 and 6.1.1.4'
S S 0.1246 0.1234 'International Tables Vol C Tables 4.2.6.8 and 6.1.1.4'
Br Br -0.2901 2.4595 'International Tables Vol C Tables 4.2.6.8 and 6.1.1.4'

loop_
_geom_angle_atom_site_label_1
_geom_angle_atom_site_label_2
_geom_angle_atom_site_label_3
_geom_angle
O4 S1 C0AA 109.20(18)
O4 S1 N2 104.68(15)
O5 S1 O4 120.71(17)
O5 S1 C0AA 110.89(17)
O5 S1 N2 104.71(15)
N2 S1 C0AA 105.28(16)
O12 S3 O13 119.81(18)
O12 S3 N1AA 111.39(17)
O12 S3 C31 109.58(18)
O13 S3 N1AA 103.94(16)
O13 S3 C31 109.89(18)
N1AA S3 C31 100.39(16)
C4 N1 C14 118.7(3)
C28 C6 H6 119.5
C28 C6 C29 120.9(3)
C29 C6 H6 119.5
C30 N7 C29 118.0(3)
C28 C8 H8 120.5
C28 C8 C36 119.0(4)
C36 C8 H8 120.5
C30 N11 H11A 116.8
C30 N11 C49 126.4(3)
C49 N11 H11A 116.8
C2AA C0AA S1 118.8(3)
C11 C0AA S1 119.5(3)
C11 C0AA C2AA 121.4(4)
N3 N2 S1 111.0(2)
N3 N2 C12 110.3(3)
C12 N2 S1 116.7(2)
N2 N3 C5 106.6(3)
C4 N3 N2 115.6(3)
C4 N3 C5 118.5(3)
N1 C4 N3 122.3(3)
N1 C4 N5 122.6(3)
N5 C4 N3 115.0(3)
C4 N5 H5 117.1
C4 N5 C16 125.9(3)
C16 N5 H5 117.1
N1AA N6 C38 105.3(3)
C30 N6 N1AA 115.9(3)
C30 N6 C38 116.0(3)
N6 N1AA S3 110.7(2)
N6 N1AA C40 109.2(3)
C40 N1AA S3 113.7(2)
H1A C1 H1B 109.5
H1A C1 H1C 109.5
H1B C1 H1C 109.5
C2 C1 H1A 109.5
C2 C1 H1B 109.5
C2 C1 H1C 109.5
C3 C2 C1 120.3(4)
C3 C2 C10 118.3(4)
C10 C2 C1 121.4(4)
C2 C3 H3 119.4
C2AA C3 C2 121.1(4)
C2AA C3 H3 119.4
C0AA C2AA H2AA 120.5
C3 C2AA C0AA 119.1(4)
C3 C2AA H2AA 120.5
N3 C5 H5A 108.8
N3 C5 C3AA 112.7(3)
N3 C5 C13 101.9(3)
C3AA C5 H5A 108.8
C3AA C5 C13 115.4(3)
C13 C5 H5A 108.8
C7 C3AA C5 121.5(3)
C7 C3AA C14 120.9(3)
C14 C3AA C5 117.5(3)
C3AA C7 H7 119.8
C3AA C7 C1AA 120.4(3)
C1AA C7 H7 119.8
C7 C1AA H1AA 120.2
C9 C1AA C7 119.5(4)
C9 C1AA H1AA 120.2
C1AA C9 H9 120.1
C15 C9 C1AA 119.9(3)
C15 C9 H9 120.1
C2 C10 H10 119.0
C11 C10 C2 122.0(4)
C11 C10 H10 119.0
C0AA C11 C10 118.0(4)
C0AA C11 H11 121.0
C10 C11 H11 121.0
N2 C12 H12 109.0
N2 C12 C13 102.3(3)
N2 C12 C22 112.6(3)
C13 C12 H12 109.0
C22 C12 H12 109.0
C22 C12 C13 114.5(3)
C12 C13 C5 101.7(3)
C20 C13 C5 113.8(3)
C20 C13 C12 115.1(3)
C20 C13 N21 109.5(3)
N21 C13 C5 107.6(3)
N21 C13 C12 108.7(3)
N1 C14 C3AA 123.6(3)
N1 C14 C15 118.6(3)
C3AA C14 C15 117.8(3)
C9 C15 C14 121.4(3)
C9 C15 H15 119.3
C14 C15 H15 119.3
N5 C16 C17 111.2(3)
N5 C16 C18 109.4(3)
N5 C16 C19 105.2(3)
C17 C16 C18 111.2(3)
C17 C16 C19 110.2(4)
C19 C16 C18 109.6(3)
C16 C17 H17A 109.5
C16 C17 H17B 109.5
C16 C17 H17C 109.5
H17A C17 H17B 109.5
H17A C17 H17C 109.5
H17B C17 H17C 109.5
C16 C18 H18A 109.5
C16 C18 H18B 109.5
C16 C18 H18C 109.5
H18A C18 H18B 109.5
H18A C18 H18C 109.5
H18B C18 H18C 109.5
C16 C19 H19A 109.5
C16 C19 H19B 109.5
C16 C19 H19C 109.5
H19A C19 H19B 109.5
H19A C19 H19C 109.5
H19B C19 H19C 109.5
C13 C20 H20A 109.5
C13 C20 H20B 109.5
C13 C20 H20C 109.5
H20A C20 H20B 109.5
H20A C20 H20C 109.5
H20B C20 H20C 109.5
O2 N21 O3 124.0(3)
O2 N21 C13 118.3(3)
O3 N21 C13 117.7(3)
C23 C22 C12 118.3(3)
C27 C22 C12 122.6(3)
C27 C22 C23 119.1(4)
C22 C23 H23 119.6
C24 C23 C22 120.8(4)
C24 C23 H23 119.6
C23 C24 H24 120.5
C23 C24 C25 119.0(4)
C25 C24 H24 120.5
C24 C25 Br2 119.5(3)
C26 C25 Br2 119.4(4)
C26 C25 C24 121.1(4)
C25 C26 H26 120.5
C25 C26 C27 119.0(4)
C27 C26 H26 120.5
C22 C27 C26 121.0(4)
C22 C27 H27 119.5
C26 C27 H27 119.5
C6 C28 H28 119.9
C8 C28 C6 120.2(4)
C8 C28 H28 119.9
C6 C29 N7 118.8(3)
C6 C29 C37 118.2(3)
N7 C29 C37 123.0(3)
N7 C30 N11 122.4(3)
N7 C30 N6 122.5(3)
N11 C30 N6 114.9(3)
C32 C31 S3 120.2(3)
C32 C31 C53 121.9(4)
C53 C31 S3 117.8(3)
C31 C32 H32 120.9
C33 C32 C31 118.1(4)
C33 C32 H32 120.9
C32 C33 H33 119.2
C32 C33 C34 121.6(4)
C34 C33 H33 119.2
C33 C34 C35 122.1(4)
C33 C34 C54 118.8(4)
C54 C34 C35 119.1(4)
C34 C35 H35A 109.5
C34 C35 H35B 109.5
C34 C35 H35C 109.5
H35A C35 H35B 109.5
H35A C35 H35C 109.5
H35B C35 H35C 109.5
C8 C36 H36 119.5
C37 C36 C8 120.9(3)
C37 C36 H36 119.5
C29 C37 C38 117.5(3)
C36 C37 C29 120.7(3)
C36 C37 C38 121.8(3)
N6 C38 C37 112.0(3)
N6 C38 H38 108.6
N6 C38 C39 101.2(3)
C37 C38 H38 108.6
C37 C38 C39 117.3(3)
C39 C38 H38 108.6
C40 C39 C38 100.0(3)
N47 C39 C38 105.8(3)
N47 C39 C40 111.1(3)
C48 C39 C38 115.1(3)
C48 C39 C40 114.3(3)
C48 C39 N47 109.9(3)
N1AA C40 C39 102.6(3)
N1AA C40 H40 108.4
C39 C40 H40 108.4
C41 C40 N1AA 111.7(3)
C41 C40 C39 116.9(3)
C41 C40 H40 108.4
C42 C41 C40 118.7(3)
C46 C41 C40 122.8(3)
C46 C41 C42 118.4(3)
C41 C42 H42 119.5
C43 C42 C41 121.1(4)
C43 C42 H42 119.5
C42 C43 H43 120.4
C44 C43 C42 119.2(3)
C44 C43 H43 120.4
C43 C44 Br4 119.8(3)
C43 C44 C45 121.7(4)
C45 C44 Br4 118.5(3)
C44 C45 H45 120.8
C46 C45 C44 118.3(4)
C46 C45 H45 120.8
C41 C46 H46 119.4
C45 C46 C41 121.3(3)
C45 C46 H46 119.4
O9 N47 C39 117.1(4)
O10 N47 O9 125.0(4)
O10 N47 C39 117.7(4)
C39 C48 H48A 109.5
C39 C48 H48B 109.5
C39 C48 H48C 109.5
H48A C48 H48B 109.5
H48A C48 H48C 109.5
H48B C48 H48C 109.5
N11 C49 C50 109.6(3)
N11 C49 C51 110.2(3)
N11 C49 C52 105.7(3)
C50 C49 C51 112.0(3)
C50 C49 C52 109.1(3)
C52 C49 C51 110.0(3)
C49 C50 H50A 109.5
C49 C50 H50B 109.5
C49 C50 H50C 109.5
H50A C50 H50B 109.5
H50A C50 H50C 109.5
H50B C50 H50C 109.5
C49 C51 H51A 109.5
C49 C51 H51B 109.5
C49 C51 H51C 109.5
H51A C51 H51B 109.5
H51A C51 H51C 109.5
H51B C51 H51C 109.5
C49 C52 H52A 109.5
C49 C52 H52B 109.5
C49 C52 H52C 109.5
H52A C52 H52B 109.5
H52A C52 H52C 109.5
H52B C52 H52C 109.5
C31 C53 H53 120.7
C54 C53 C31 118.6(3)
C54 C53 H53 120.7
C34 C54 H54 119.5
C53 C54 C34 121.0(4)
C53 C54 H54 119.5

loop_
_geom_bond_atom_site_label_1
_geom_bond_atom_site_label_2
_geom_bond_distance
S1 O4 1.431(3)
S1 O5 1.430(3)
S1 C0AA 1.757(4)
S1 N2 1.687(3)
Br2 C25 1.888(4)
S3 O12 1.435(3)
S3 O13 1.435(3)
S3 N1AA 1.696(3)
S3 C31 1.767(4)
Br4 C44 1.897(4)
N1 C4 1.298(4)
N1 C14 1.393(5)
O2 N21 1.223(4)
O3 N21 1.229(4)
C6 H6 0.9300
C6 C28 1.399(5)
C6 C29 1.399(5)
N7 C29 1.404(5)
N7 C30 1.294(5)
C8 H8 0.9300
C8 C28 1.395(5)
C8 C36 1.397(5)
O9 N47 1.232(5)
O10 N47 1.217(5)
N11 H11A 0.8600
N11 C30 1.346(5)
N11 C49 1.480(4)
C0AA C2AA 1.399(5)
C0AA C11 1.387(5)
N2 N3 1.436(4)
N2 C12 1.499(4)
N3 C4 1.422(4)
N3 C5 1.449(5)
C4 N5 1.347(5)
N5 H5 0.8600
N5 C16 1.481(5)
N6 N1AA 1.438(4)
N6 C30 1.426(4)
N6 C38 1.466(5)
N1AA C40 1.519(4)
C1 H1A 0.9600
C1 H1B 0.9600
C1 H1C 0.9600
C1 C2 1.493(6)
C2 C3 1.392(6)
C2 C10 1.396(6)
C3 H3 0.9300
C3 C2AA 1.384(6)
C2AA H2AA 0.9300
C5 H5A 0.9800
C5 C3AA 1.508(5)
C5 C13 1.564(5)
C3AA C7 1.381(5)
C3AA C14 1.403(5)
C7 H7 0.9300
C7 C1AA 1.395(5)
C1AA H1AA 0.9300
C1AA C9 1.394(5)
C9 H9 0.9300
C9 C15 1.381(5)
C10 H10 0.9300
C10 C11 1.391(6)
C11 H11 0.9300
C12 H12 0.9800
C12 C13 1.550(5)
C12 C22 1.501(5)
C13 C20 1.519(5)
C13 N21 1.538(5)
C14 C15 1.407(5)
C15 H15 0.9300
C16 C17 1.513(5)
C16 C18 1.540(6)
C16 C19 1.522(5)
C17 H17A 0.9600
C17 H17B 0.9600
C17 H17C 0.9600
C18 H18A 0.9600
C18 H18B 0.9600
C18 H18C 0.9600
C19 H19A 0.9600
C19 H19B 0.9600
C19 H19C 0.9600
C20 H20A 0.9600
C20 H20B 0.9600
C20 H20C 0.9600
C22 C23 1.402(5)
C22 C27 1.385(6)
C23 H23 0.9300
C23 C24 1.382(6)
C24 H24 0.9300
C24 C25 1.396(6)
C25 C26 1.389(6)
C26 H26 0.9300
C26 C27 1.391(6)
C27 H27 0.9300
C28 H28 0.9300
C29 C37 1.407(5)
C31 C32 1.388(5)
C31 C53 1.395(5)
C32 H32 0.9300
C32 C33 1.377(6)
C33 H33 0.9300
C33 C34 1.390(6)
C34 C35 1.517(6)
C34 C54 1.397(6)
C35 H35A 0.9600
C35 H35B 0.9600
C35 H35C 0.9600
C36 H36 0.9300
C36 C37 1.383(5)
C37 C38 1.493(5)
C38 H38 0.9800
C38 C39 1.565(5)
C39 C40 1.539(5)
C39 N47 1.529(5)
C39 C48 1.507(5)
C40 H40 0.9800
C40 C41 1.511(5)
C41 C42 1.394(5)
C41 C46 1.393(5)
C42 H42 0.9300
C42 C43 1.391(5)
C43 H43 0.9300
C43 C44 1.366(6)
C44 C45 1.398(5)
C45 H45 0.9300
C45 C46 1.391(5)
C46 H46 0.9300
C48 H48A 0.9600
C48 H48B 0.9600
C48 H48C 0.9600
C49 C50 1.518(6)
C49 C51 1.524(5)
C49 C52 1.522(5)
C50 H50A 0.9600
C50 H50B 0.9600
C50 H50C 0.9600
C51 H51A 0.9600
C51 H51B 0.9600
C51 H51C 0.9600
C52 H52A 0.9600
C52 H52B 0.9600
C52 H52C 0.9600
C53 H53 0.9300
C53 C54 1.373(5)
C54 H54 0.9300

loop_
_geom_torsion_atom_site_label_1
_geom_torsion_atom_site_label_2
_geom_torsion_atom_site_label_3
_geom_torsion_atom_site_label_4
_geom_torsion
S1 C0AA C2AA C3 174.6(3)
S1 C0AA C11 C10 -174.2(3)
S1 N2 N3 C4 114.2(3)
S1 N2 N3 C5 -111.8(3)
S1 N2 C12 C13 135.6(2)
S1 N2 C12 C22 -100.9(3)
Br2 C25 C26 C27 -177.8(3)
S3 N1AA C40 C39 134.0(2)
S3 N1AA C40 C41 -100.0(3)
S3 C31 C32 C33 -175.9(3)
S3 C31 C53 C54 175.9(3)
Br4 C44 C45 C46 179.6(3)
N1 C4 N5 C16 -11.5(6)
N1 C14 C15 C9 176.0(3)
O4 S1 C0AA C2AA 24.8(3)
O4 S1 C0AA C11 -160.8(3)
O4 S1 N2 N3 -65.0(3)
O4 S1 N2 C12 167.5(3)
O5 S1 C0AA C2AA 160.2(3)
O5 S1 C0AA C11 -25.4(3)
O5 S1 N2 N3 167.1(2)
O5 S1 N2 C12 39.6(3)
C6 C29 C37 C36 0.7(5)
C6 C29 C37 C38 -177.6(3)
N7 C29 C37 C36 -177.8(3)
N7 C29 C37 C38 3.9(5)
C8 C36 C37 C29 1.3(6)
C8 C36 C37 C38 179.5(3)
O12 S3 N1AA N6 33.4(3)
O12 S3 N1AA C40 -90.0(3)
O12 S3 C31 C32 -19.8(4)
O12 S3 C31 C53 164.2(3)
O13 S3 N1AA N6 163.7(2)
O13 S3 N1AA C40 40.4(3)
O13 S3 C31 C32 -153.4(3)
O13 S3 C31 C53 30.6(4)
C0AA S1 N2 N3 50.1(3)
C0AA S1 N2 C12 -77.4(3)
N2 S1 C0AA C2AA -87.1(3)
N2 S1 C0AA C11 87.3(3)
N2 N3 C4 N1 157.5(3)
N2 N3 C4 N5 -26.4(4)
N2 N3 C5 C3AA -161.5(3)
N2 N3 C5 C13 -37.2(3)
N2 C12 C13 C5 -29.1(3)
N2 C12 C13 C20 94.4(3)
N2 C12 C13 N21 -142.4(3)
N2 C12 C22 C23 167.7(3)
N2 C12 C22 C27 -13.3(5)
N3 N2 C12 C13 7.7(3)
N3 N2 C12 C22 131.2(3)
N3 C4 N5 C16 172.4(3)
N3 C5 C3AA C7 -168.0(3)
N3 C5 C3AA C14 15.1(4)
N3 C5 C13 C12 40.9(3)
N3 C5 C13 C20 -83.4(3)
N3 C5 C13 N21 155.1(2)
C4 N1 C14 C3AA -3.5(5)
C4 N1 C14 C15 178.3(3)
C4 N3 C5 C3AA -29.1(4)
C4 N3 C5 C13 95.3(3)
C4 N5 C16 C17 67.3(5)
C4 N5 C16 C18 -55.9(5)
C4 N5 C16 C19 -173.5(3)
N6 N1AA C40 C39 9.8(3)
N6 N1AA C40 C41 135.8(3)
N6 C38 C39 C40 45.8(3)
N6 C38 C39 N47 161.3(3)
N6 C38 C39 C48 -77.2(4)
N1AA S3 C31 C32 97.5(3)
N1AA S3 C31 C53 -78.5(3)
N1AA N6 C30 N7 159.1(3)
N1AA N6 C30 N11 -25.5(4)
N1AA N6 C38 C37 -166.7(3)
N1AA N6 C38 C39 -41.0(3)
N1AA C40 C41 C42 166.4(3)
N1AA C40 C41 C46 -13.0(5)
C1 C2 C3 C2AA -179.7(4)
C1 C2 C10 C11 -179.9(4)
C2 C3 C2AA C0AA -1.0(6)
C2 C10 C11 C0AA 0.1(5)
C3 C2 C10 C11 -0.7(6)
C2AA C0AA C11 C10 0.0(5)
C5 N3 C4 N1 29.1(5)
C5 N3 C4 N5 -154.8(3)
C5 C3AA C7 C1AA -177.3(3)
C5 C3AA C14 N1 0.9(5)
C5 C3AA C14 C15 179.0(3)
C5 C13 N21 O2 119.1(3)
C5 C13 N21 O3 -58.9(4)
C3AA C5 C13 C12 163.5(3)
C3AA C5 C13 C20 39.1(4)
C3AA C5 C13 N21 -82.4(3)
C3AA C7 C1AA C9 -1.1(6)
C3AA C14 C15 C9 -2.3(5)
C7 C3AA C14 N1 -176.1(3)
C7 C3AA C14 C15 2.1(5)
C7 C1AA C9 C15 0.9(6)
C1AA C9 C15 C14 0.8(6)
C10 C2 C3 C2AA 1.2(6)
C11 C0AA C2AA C3 0.4(5)
C12 N2 N3 C4 -114.9(3)
C12 N2 N3 C5 19.1(3)
C12 C13 N21 O2 -131.6(3)
C12 C13 N21 O3 50.4(4)
C12 C22 C23 C24 178.2(3)
C12 C22 C27 C26 -178.7(4)
C13 C5 C3AA C7 75.5(4)
C13 C5 C3AA C14 -101.4(4)
C13 C12 C22 C23 -75.9(4)
C13 C12 C22 C27 103.1(4)
C14 N1 C4 N3 -11.5(5)
C14 N1 C4 N5 172.7(3)
C14 C3AA C7 C1AA -0.5(5)
C20 C13 N21 O2 -5.1(4)
C20 C13 N21 O3 176.9(3)
C22 C12 C13 C5 -151.3(3)
C22 C12 C13 C20 -27.8(4)
C22 C12 C13 N21 95.4(3)
C22 C23 C24 C25 1.3(5)
C23 C22 C27 C26 0.3(6)
C23 C24 C25 Br2 177.3(3)
C23 C24 C25 C26 -1.3(6)
C24 C25 C26 C27 0.8(6)
C25 C26 C27 C22 -0.3(6)
C27 C22 C23 C24 -0.7(5)
C28 C6 C29 N7 177.0(3)
C28 C6 C29 C37 -1.6(6)
C28 C8 C36 C37 -2.3(6)
C29 C6 C28 C8 0.6(6)
C29 N7 C30 N11 174.9(3)
C29 N7 C30 N6 -10.0(5)
C29 C37 C38 N6 19.3(5)
C29 C37 C38 C39 -97.1(4)
C30 N7 C29 C6 171.7(3)
C30 N7 C29 C37 -9.9(5)
C30 N11 C49 C50 -60.8(5)
C30 N11 C49 C51 62.9(5)
C30 N11 C49 C52 -178.2(3)
C30 N6 N1AA S3 124.4(3)
C30 N6 N1AA C40 -109.7(3)
C30 N6 C38 C37 -37.0(4)
C30 N6 C38 C39 88.7(3)
C31 S3 N1AA N6 -82.6(2)
C31 S3 N1AA C40 154.1(2)
C31 C32 C33 C34 0.4(7)
C31 C53 C54 C34 -0.2(6)
C32 C31 C53 C54 -0.1(6)
C32 C33 C34 C35 179.4(4)
C32 C33 C34 C54 -0.6(7)
C33 C34 C54 C53 0.5(6)
C35 C34 C54 C53 -179.5(4)
C36 C8 C28 C6 1.3(6)
C36 C37 C38 N6 -159.0(3)
C36 C37 C38 C39 84.6(4)
C37 C38 C39 C40 168.0(3)
C37 C38 C39 N47 -76.6(4)
C37 C38 C39 C48 45.0(4)
C38 N6 N1AA S3 -105.9(3)
C38 N6 N1AA C40 20.0(4)
C38 N6 C30 N7 34.7(5)
C38 N6 C30 N11 -149.9(3)
C38 C39 C40 N1AA -33.2(3)
C38 C39 C40 C41 -155.8(3)
C38 C39 N47 O9 -66.8(4)
C38 C39 N47 O10 108.3(4)
C39 C40 C41 C42 -76.0(4)
C39 C40 C41 C46 104.6(4)
C40 C39 N47 O9 40.8(5)
C40 C39 N47 O10 -144.0(3)
C40 C41 C42 C43 179.5(3)
C40 C41 C46 C45 179.5(4)
C41 C42 C43 C44 0.8(6)
C42 C41 C46 C45 0.1(6)
C42 C43 C44 Br4 179.4(3)
C42 C43 C44 C45 0.5(6)
C43 C44 C45 C46 -1.5(6)
C44 C45 C46 C41 1.1(6)
C46 C41 C42 C43 -1.1(6)
N47 C39 C40 N1AA -144.6(3)
N47 C39 C40 C41 92.8(4)
C48 C39 C40 N1AA 90.3(3)
C48 C39 C40 C41 -32.2(4)
C48 C39 N47 O9 168.3(3)
C48 C39 N47 O10 -16.5(4)
C49 N11 C30 N7 -5.4(6)
C49 N11 C30 N6 179.1(3)
C53 C31 C32 C33 0.0(6)
